data_7720879
loop_
_publ_author_name
'Beyer, Jooris'
'B&#xf6;hme, Michael'
'Rams, Micha&#x142;'
'N&#xe4;ther, Christian'
'Plass, Winfried'

_publ_section_title
;
 Disentangling anisotropy and exchange in Co(NCX)<sub>2</sub> (X = S, Se)
 chains <i>via</i> THz-EPR spectroscopy.
;
_journal_issue 17
_journal_name_full 'Dalton transactions (Cambridge, England : 2003)'
_journal_page_first 6954
_journal_page_last 6964
_journal_paper_doi 10.1039/d6dt00621c
_journal_volume 55
_journal_year 2026
_chemical_formula_moiety 'C12 H10 Co N4 S2'
_chemical_formula_sum 'C12 H10 Co N4 S2'
_chemical_formula_weight 333.29
_space_group_crystal_system triclinic
_space_group_IT_number 2
_space_group_name_Hall '-P 1'
_space_group_name_H-M_alt 'P -1'
_atom_sites_solution_hydrogens geom
_atom_sites_solution_primary dual
_audit_creation_date 2021-03-27
_audit_creation_method
;
Olex2 1.3-ac4
(compiled 2020.11.27 svn.r5f609507 for Rigaku Oxford Diffraction, GUI svn.r6214)
;
_audit_update_record
;
2026-01-15 deposited with the CCDC.	2026-04-14 downloaded from the CCDC.
;
_cell_angle_alpha 93.0193(17)
_cell_angle_beta 96.3740(16)
_cell_angle_gamma 114.495(2)
_cell_formula_units_Z 3
_cell_length_a 8.50203(18)
_cell_length_b 8.6022(2)
_cell_length_c 15.5048(3)
_cell_measurement_reflns_used 5635
_cell_measurement_temperature 100.01(10)
_cell_measurement_theta_max 78.6830
_cell_measurement_theta_min 5.7630
_cell_volume 1019.40(4)
_computing_cell_refinement 'CrysAlisPro 1.171.41.99a (Rigaku OD, 2021)'
_computing_data_collection 'CrysAlisPro 1.171.41.99a (Rigaku OD, 2021)'
_computing_data_reduction 'CrysAlisPro 1.171.41.99a (Rigaku OD, 2021)'
_computing_molecular_graphics 'Olex2 1.3-ac4 (Dolomanov et al., 2009)'
_computing_publication_material 'Olex2 1.3-ac4 (Dolomanov et al., 2009)'
_computing_structure_refinement 'SHELXL 2016/6 (Sheldrick, 2015)'
_computing_structure_solution 'SHELXT  (Sheldrick, 2015)'
_diffrn_ambient_environment N~2~
_diffrn_ambient_temperature 100.01(10)
_diffrn_detector 'Hybrid Pixel Array Detector'
_diffrn_detector_area_resol_mean 10.0000
_diffrn_detector_type HyPix
_diffrn_measured_fraction_theta_full 0.992
_diffrn_measured_fraction_theta_max 0.957
_diffrn_measurement_details
;
List of Runs (angles in degrees, time in seconds):

  # Type    Start    End  Width  t~exp~   \w     \q     \k     \f   Frames
#--------------------------------------------------------------------------
  1  \w   -112.00 -60.00   0.50    6.00    --  -42.89 -57.00-120.00  104
  2  \w   -108.00 -15.00   0.50    6.00    --  -42.89 -77.00-150.00  186
  3  \w    -55.00 -25.00   0.50    6.00    --  -42.89 -57.00-120.00   60
  4  \w    -55.00 -20.00   0.50    6.00    --  -42.89 125.00 -60.00   70
  5  \w    -85.00 -13.00   0.50    6.00    --  -42.89 125.00 -30.00  144
  6  \w    -36.00  26.00   0.50    6.00    --   42.89 -19.00-120.00  124
  7  \w    -37.00  21.00   0.50    6.00    --   42.89 -19.00 120.00  116
  8  \w   -114.00 -72.00   0.50   28.00    --  -96.00 -30.00   0.00   84
  9  \w    -70.00 -41.00   0.50   28.00    --  -96.00  61.00-180.00   58
 10  \w    -50.00 -25.00   0.50   28.00    --  -96.00  45.00-150.00   50
 11  \w   -171.00-141.00   0.50   28.00    --  -96.00 -30.00   0.00   60
 12  \w    -49.00 -24.00   0.50   28.00    --  -96.00  45.00   0.00   50
 13  \w    -51.00 -26.00   0.50   28.00    --  -96.00  45.00 -60.00   50
 14  \w    -51.00 -22.00   0.50   28.00    --  -96.00  45.00 150.00   58
 15  \w    -84.00 -58.00   0.50   28.00    --  -96.00 125.00 -90.00   52
 16  \w     56.00  93.00   0.50   28.00    --  117.50 -77.00  90.00   74
 17  \w     56.00 102.00   0.50   28.00    --  117.50 -95.00 -60.00   92
 18  \w    106.00 165.00   0.50   28.00    --  117.50  45.00 120.00  118
 19  \w     95.00 162.00   0.50   28.00    --  117.50  45.00 -30.00  134
 20  \w     94.00 172.00   0.50   28.00    --  117.50  30.00-150.00  156
 21  \w     45.00 104.00   0.50   28.00    --  117.50-100.00  74.78  118
 22  \w     46.00 101.00   0.50   28.00    --  117.50-125.00  90.00  110
 23  \w     80.00 105.00   0.50   28.00    --  117.50 -95.00-150.00   50
 24  \w     45.00  70.00   0.50   28.00    --  117.50 -61.00-120.00   50
 25  \w     44.00  70.00   0.50   28.00    --  117.50 -61.00   0.00   52
 26  \w     51.00  98.00   0.50   28.00    --  117.50 -77.00-180.00   94
 27  \w     87.00 113.00   0.50   28.00    --  117.50  15.00   0.00   52
 28  \w     44.00  69.00   0.50   28.00    --  117.50 -61.00 120.00   50
 29  \w     96.00 145.00   0.50   28.00    --  117.50  61.00   0.00   98
 30  \w     43.00  74.00   0.50   28.00    --  117.50-100.00 111.60   62
 31  \w    137.00 163.00   0.50   28.00    --  117.50  61.00-120.00   52
 32  \w     99.00 135.00   0.50   28.00    --  117.50  61.00-120.00   72
 33  \w     46.00  71.00   0.50   28.00    --  117.50 -61.00 -60.00   50
 34  \w    136.00 161.00   0.50   28.00    --  117.50  61.00 -60.00   50
 35  \w     95.00 173.00   0.50   28.00    --  117.50  77.00  60.00  156
 36  \w     46.00 103.00   0.50   28.00    --  117.50 -95.00   0.00  114
 37  \w     94.00 131.00   0.50   28.00    --  117.50  30.00-120.00   74
 38  \w    136.00 167.00   0.50   28.00    --  117.50  30.00-120.00   62
 39  \w     57.00  93.00   0.50   28.00    --  117.50 -95.00-180.00   72
 40  \w     80.00 106.00   0.50   28.00    --  117.50-100.00 111.60   52
 41  \w     47.00  66.50   0.50   28.00    --  117.50 -95.00-120.00   39
;
_diffrn_measurement_device 'four-circle diffractometer'
_diffrn_measurement_device_type 'XtaLAB Synergy, Dualflex, HyPix'
_diffrn_measurement_method '\w scans'
_diffrn_orient_matrix_type 'CrysAlisPro convention (1999,Acta A55,543-557)'
_diffrn_orient_matrix_UB_11 0.1279490000
_diffrn_orient_matrix_UB_12 0.0128544000
_diffrn_orient_matrix_UB_13 0.0815181000
_diffrn_orient_matrix_UB_21 0.0505743000
_diffrn_orient_matrix_UB_22 0.1940885000
_diffrn_orient_matrix_UB_23 0.0165512000
_diffrn_orient_matrix_UB_31 -0.1469241000
_diffrn_orient_matrix_UB_32 -0.0369099000
_diffrn_orient_matrix_UB_33 0.0565420000
_diffrn_radiation_monochromator mirror
_diffrn_radiation_probe x-ray
_diffrn_radiation_type 'Cu K\a'
_diffrn_radiation_wavelength 1.54184
_diffrn_reflns_av_R_equivalents 0.0296
_diffrn_reflns_av_unetI/netI 0.0272
_diffrn_reflns_Laue_measured_fraction_full 0.992
_diffrn_reflns_Laue_measured_fraction_max 0.957
_diffrn_reflns_limit_h_max 9
_diffrn_reflns_limit_h_min -10
_diffrn_reflns_limit_k_max 10
_diffrn_reflns_limit_k_min -10
_diffrn_reflns_limit_l_max 19
_diffrn_reflns_limit_l_min -19
_diffrn_reflns_number 9732
_diffrn_reflns_point_group_measured_fraction_full 0.992
_diffrn_reflns_point_group_measured_fraction_max 0.957
_diffrn_reflns_theta_full 67.684
_diffrn_reflns_theta_max 79.529
_diffrn_reflns_theta_min 2.885
_diffrn_source 'micro-focus sealed X-ray tube'
_diffrn_source_type 'PhotonJet (Cu) X-ray Source'
_exptl_absorpt_coefficient_mu 12.689
_exptl_absorpt_correction_T_max 1.00000
_exptl_absorpt_correction_T_min 0.65769
_exptl_absorpt_correction_type multi-scan
_exptl_absorpt_process_details
;
CrysAlisPro 1.171.41.99a (Rigaku Oxford Diffraction, 2021)
Empirical absorption correction using spherical harmonics,
implemented in SCALE3 ABSPACK scaling algorithm.
;
_exptl_crystal_colour orange
_exptl_crystal_density_diffrn 1.629
_exptl_crystal_description block
_exptl_crystal_F_000 507
_exptl_crystal_size_max 0.15
_exptl_crystal_size_mid 0.1
_exptl_crystal_size_min 0.1
_refine_diff_density_max 0.554
_refine_diff_density_min -0.577
_refine_diff_density_rms 0.081
_refine_ls_extinction_method none
_refine_ls_goodness_of_fit_ref 1.109
_refine_ls_hydrogen_treatment constr
_refine_ls_matrix_type full
_refine_ls_number_parameters 259
_refine_ls_number_reflns 4235
_refine_ls_number_restraints 0
_refine_ls_restrained_S_all 1.109
_refine_ls_R_factor_all 0.0380
_refine_ls_R_factor_gt 0.0354
_refine_ls_shift/su_max 0.001
_refine_ls_shift/su_mean 0.000
_refine_ls_structure_factor_coef Fsqd
_refine_ls_weighting_details 'w=1/[\s^2^(Fo^2^)+(0.0745P)^2^+0.1362P] where P=(Fo^2^+2Fc^2^)/3'
_refine_ls_weighting_scheme calc
_refine_ls_wR_factor_gt 0.1092
_refine_ls_wR_factor_ref 0.1111
_reflns_Friedel_coverage 0.000
_reflns_number_gt 3850
_reflns_number_total 4235
_reflns_threshold_expression 'I > 2\s(I)'
_cod_data_source_file d6dt00621c2.cif
_cod_data_source_block in14f
_cod_depositor_comments 'Adding full bibliography for 7720878--7720879.cif.'
_cod_database_code 7720879
_shelx_shelxl_version_number 2016/6
_chemical_oxdiff_formula C12H10CoN4S2
_chemical_oxdiff_usercomment 'In14F  Inke Co(SCN)2-(pyridine)2'
_shelx_space_group_comment
;
The symmetry employed for this shelxl refinement is uniquely defined
by the following loop, which should always be used as a source of
symmetry information in preference to the above space-group names.
They are only intended as comments.
;
_reflns_odcompleteness_completeness 98.20
_reflns_odcompleteness_iscentric 1
_reflns_odcompleteness_theta 74.33
_olex2_refinement_description
;
1. Fixed Uiso
 At 1.2 times of:
  All C(H) groups
2.a Aromatic/amide H refined with riding coordinates:
 C11(H11), C12(H12), C13(H13), C14(H14), C15(H15), C21(H21), C22(H22),
 C23(H23), C24(H24), C25(H25), C31(H31), C32(H32), C33(H33), C34(H34), C35(H35)
;
_olex2_submission_special_instructions 'No special instructions were received'
_oxdiff_exptl_absorpt_empirical_details
;
Empirical correction (ABSPACK) includes:
- Absorption correction using spherical harmonics
- Frame scaling
;
_oxdiff_exptl_absorpt_empirical_full_max 1.499
_oxdiff_exptl_absorpt_empirical_full_min 0.693

loop_
_space_group_symop_operation_xyz
'x, y, z'
'-x, -y, -z'

loop_
_atom_site_label
_atom_site_type_symbol
_atom_site_fract_x
_atom_site_fract_y
_atom_site_fract_z
_atom_site_U_iso_or_equiv
_atom_site_adp_type
_atom_site_occupancy
_atom_site_site_symmetry_order
_atom_site_calc_flag
_atom_site_refinement_flags_posn
_atom_site_refinement_flags_adp
_atom_site_refinement_flags_occupancy
_atom_site_disorder_assembly
_atom_site_disorder_group
Co1 Co 0.17259(3) 0.17646(3) 0.66384(2) 0.01646(12) Uani 1 1 d . . . . .
Co2 Co 0.500000 0.500000 1.000000 0.01667(13) Uani 1 2 d S . P . .
N1 N 0.0366(2) 0.1899(2) 0.54837(11) 0.0200(3) Uani 1 1 d . . . . .
C1 C -0.0348(3) 0.1670(2) 0.47743(13) 0.0187(4) Uani 1 1 d . . . . .
S1 S -0.13782(6) 0.13196(6) 0.37711(3) 0.02004(13) Uani 1 1 d . . . . .
N2 N 0.3052(2) 0.1574(2) 0.77933(11) 0.0190(3) Uani 1 1 d . . . . .
C2 C 0.3623(2) 0.1656(2) 0.85205(13) 0.0191(4) Uani 1 1 d . . . . .
S2 S 0.44504(6) 0.18310(6) 0.95497(3) 0.02115(13) Uani 1 1 d . . . . .
N3 N 0.4055(2) 0.5331(2) 0.87775(11) 0.0197(3) Uani 1 1 d . . . . .
C3 C 0.3267(3) 0.5140(2) 0.80868(13) 0.0182(4) Uani 1 1 d . . . . .
S3 S 0.21640(7) 0.48664(6) 0.71075(3) 0.02102(13) Uani 1 1 d . . . . .
N11 N -0.0694(2) 0.0752(2) 0.71780(11) 0.0204(3) Uani 1 1 d . . . . .
C11 C -0.1020(2) -0.0410(2) 0.77539(12) 0.0264(4) Uani 1 1 d . . . . .
H11 H -0.014274 -0.078512 0.793573 0.032 Uiso 1 1 calc R U . . .
C12 C -0.2570(3) -0.1091(3) 0.80971(13) 0.0305(4) Uani 1 1 d . . . . .
H12 H -0.273962 -0.190119 0.851076 0.037 Uiso 1 1 calc R U . . .
C13 C -0.3868(3) -0.0576(2) 0.78302(14) 0.0292(4) Uani 1 1 d . . . . .
H13 H -0.494719 -0.102687 0.805428 0.035 Uiso 1 1 calc R U . . .
C14 C -0.3561(2) 0.0613(3) 0.72290(13) 0.0295(4) Uani 1 1 d . . . . .
H14 H -0.443123 0.098294 0.702629 0.035 Uiso 1 1 calc R U . . .
C15 C -0.1968(2) 0.1249(2) 0.69297(12) 0.0259(4) Uani 1 1 d . . . . .
H15 H -0.175825 0.208255 0.652662 0.031 Uiso 1 1 calc R U . . .
N21 N 0.4083(2) 0.2808(2) 0.60477(10) 0.0204(3) Uani 1 1 d . . . . .
C21 C 0.4131(2) 0.2202(2) 0.52392(12) 0.0258(4) Uani 1 1 d . . . . .
H21 H 0.310294 0.129325 0.493317 0.031 Uiso 1 1 calc R U . . .
C22 C 0.5607(3) 0.2840(3) 0.48298(13) 0.0297(4) Uani 1 1 d . . . . .
H22 H 0.558748 0.238355 0.425535 0.036 Uiso 1 1 calc R U . . .
C23 C 0.7105(3) 0.4153(3) 0.52744(14) 0.0297(4) Uani 1 1 d . . . . .
H23 H 0.814180 0.460335 0.501376 0.036 Uiso 1 1 calc R U . . .
C24 C 0.7078(2) 0.4804(2) 0.61056(13) 0.0296(4) Uani 1 1 d . . . . .
H24 H 0.808898 0.571504 0.642350 0.035 Uiso 1 1 calc R U . . .
C25 C 0.5546(2) 0.4098(2) 0.64619(12) 0.0252(4) Uani 1 1 d . . . . .
H25 H 0.552970 0.455187 0.703116 0.030 Uiso 1 1 calc R U . . .
N31 N 0.2411(2) 0.4148(2) 1.03448(10) 0.0197(3) Uani 1 1 d . . . . .
C31 C 0.2150(2) 0.4760(2) 1.11001(12) 0.0257(4) Uani 1 1 d . . . . .
H31 H 0.312767 0.561416 1.146952 0.031 Uiso 1 1 calc R U . . .
C32 C 0.0522(3) 0.4210(3) 1.13707(13) 0.0295(4) Uani 1 1 d . . . . .
H32 H 0.039280 0.466825 1.191534 0.035 Uiso 1 1 calc R U . . .
C33 C -0.0907(3) 0.2981(3) 1.08322(14) 0.0312(4) Uani 1 1 d . . . . .
H33 H -0.203753 0.257952 1.100146 0.037 Uiso 1 1 calc R U . . .
C34 C -0.0671(2) 0.2345(3) 1.00443(14) 0.0305(4) Uani 1 1 d . . . . .
H34 H -0.163381 0.150047 0.966238 0.037 Uiso 1 1 calc R U . . .
C35 C 0.1004(2) 0.2964(2) 0.98219(12) 0.0259(4) Uani 1 1 d . . . . .
H35 H 0.116313 0.253328 0.927737 0.031 Uiso 1 1 calc R U . . .

loop_
_atom_site_aniso_label
_atom_site_aniso_U_11
_atom_site_aniso_U_22
_atom_site_aniso_U_33
_atom_site_aniso_U_23
_atom_site_aniso_U_13
_atom_site_aniso_U_12
Co1 0.01438(19) 0.01880(19) 0.01644(19) 0.00196(13) 0.00242(14) 0.00723(14)
Co2 0.0141(2) 0.0194(2) 0.0163(2) 0.00193(16) 0.00244(16) 0.00686(17)
N1 0.0204(8) 0.0190(7) 0.0205(8) 0.0013(6) 0.0017(6) 0.0085(6)
C1 0.0176(9) 0.0170(8) 0.0235(9) 0.0037(7) 0.0054(7) 0.0084(7)
S1 0.0217(2) 0.0202(2) 0.0188(2) 0.00154(16) 0.00023(17) 0.01026(18)
N2 0.0184(8) 0.0205(7) 0.0190(8) -0.0003(6) 0.0008(6) 0.0098(6)
C2 0.0148(8) 0.0181(8) 0.0254(10) 0.0017(7) 0.0037(7) 0.0079(7)
S2 0.0234(2) 0.0210(2) 0.0191(2) 0.00229(17) 0.00004(18) 0.01031(19)
N3 0.0209(8) 0.0194(7) 0.0190(7) 0.0011(6) 0.0014(6) 0.0092(6)
C3 0.0183(9) 0.0156(8) 0.0224(9) 0.0029(7) 0.0068(7) 0.0079(7)
S3 0.0244(3) 0.0223(2) 0.0183(2) 0.00207(17) 0.00074(18) 0.01238(19)
N11 0.0187(8) 0.0202(7) 0.0237(8) 0.0035(6) 0.0063(6) 0.0085(6)
C11 0.0231(9) 0.0281(9) 0.0315(9) 0.0085(7) 0.0049(7) 0.0134(7)
C12 0.0303(10) 0.0284(9) 0.0362(10) 0.0119(8) 0.0117(8) 0.0133(8)
C13 0.0253(10) 0.0256(9) 0.0377(11) 0.0030(8) 0.0125(8) 0.0099(8)
C14 0.0243(9) 0.0331(10) 0.0365(10) 0.0070(8) 0.0066(8) 0.0166(8)
C15 0.0263(9) 0.0311(9) 0.0271(9) 0.0091(7) 0.0064(7) 0.0176(8)
N21 0.0171(7) 0.0206(7) 0.0236(8) 0.0026(6) 0.0042(6) 0.0078(6)
C21 0.0272(9) 0.0247(8) 0.0254(9) 0.0033(7) 0.0062(7) 0.0102(7)
C22 0.0318(10) 0.0339(10) 0.0295(9) 0.0073(7) 0.0138(8) 0.0172(8)
C23 0.0246(10) 0.0284(9) 0.0409(11) 0.0127(8) 0.0147(8) 0.0124(8)
C24 0.0222(9) 0.0243(9) 0.0398(11) 0.0057(7) 0.0052(8) 0.0072(7)
C25 0.0237(9) 0.0259(9) 0.0265(9) 0.0039(7) 0.0035(7) 0.0110(7)
N31 0.0168(7) 0.0209(7) 0.0223(7) 0.0048(6) 0.0045(6) 0.0081(6)
C31 0.0231(9) 0.0272(9) 0.0284(9) 0.0024(7) 0.0040(7) 0.0123(7)
C32 0.0305(10) 0.0349(10) 0.0310(9) 0.0077(8) 0.0127(8) 0.0191(8)
C33 0.0224(9) 0.0307(10) 0.0448(12) 0.0091(8) 0.0117(8) 0.0133(8)
C34 0.0202(9) 0.0307(9) 0.0381(11) 0.0035(8) 0.0035(7) 0.0086(7)
C35 0.0218(9) 0.0278(9) 0.0270(9) 0.0021(7) 0.0024(7) 0.0097(7)

loop_
_atom_type_symbol
_atom_type_description
_atom_type_scat_dispersion_real
_atom_type_scat_dispersion_imag
_atom_type_scat_source
C C 0.0181 0.0091 'International Tables Vol C Tables 4.2.6.8 and 6.1.1.4'
H H 0.0000 0.0000 'International Tables Vol C Tables 4.2.6.8 and 6.1.1.4'
Co Co -2.3653 3.6143 'International Tables Vol C Tables 4.2.6.8 and 6.1.1.4'
N N 0.0311 0.0180 'International Tables Vol C Tables 4.2.6.8 and 6.1.1.4'
S S 0.3331 0.5567 'International Tables Vol C Tables 4.2.6.8 and 6.1.1.4'

loop_
_geom_angle_atom_site_label_1
_geom_angle_atom_site_label_2
_geom_angle_atom_site_label_3
_geom_angle
_geom_angle_site_symmetry_1
_geom_angle_site_symmetry_3
_geom_angle_publ_flag
N1 Co1 S1 95.10(5) . 2_556 ?
N1 Co1 N2 178.76(5) . . ?
N1 Co1 S3 87.30(5) . . ?
N1 Co1 N11 89.07(7) . . ?
N1 Co1 N21 88.31(6) . . ?
S1 Co1 S3 177.578(15) 2_556 . ?
N2 Co1 S1 83.87(5) . 2_556 ?
N2 Co1 S3 93.73(5) . . ?
N2 Co1 N11 90.24(6) . . ?
N2 Co1 N21 92.40(6) . . ?
N11 Co1 S1 90.12(4) . 2_556 ?
N11 Co1 S3 90.24(4) . . ?
N11 Co1 N21 177.31(5) . . ?
N21 Co1 S1 90.66(4) . 2_556 ?
N21 Co1 S3 89.08(4) . . ?
S2 Co2 S2 180.0 . 2_667 ?
N3 Co2 S2 86.24(5) . 2_667 ?
N3 Co2 S2 93.76(5) 2_667 2_667 ?
N3 Co2 S2 93.76(5) . . ?
N3 Co2 S2 86.24(5) 2_667 . ?
N3 Co2 N3 180.00(4) . 2_667 ?
N3 Co2 N31 89.16(6) . . ?
N3 Co2 N31 89.16(6) 2_667 2_667 ?
N3 Co2 N31 90.84(6) . 2_667 ?
N3 Co2 N31 90.84(6) 2_667 . ?
N31 Co2 S2 89.29(4) 2_667 . ?
N31 Co2 S2 89.29(4) . 2_667 ?
N31 Co2 S2 90.71(4) . . ?
N31 Co2 S2 90.71(4) 2_667 2_667 ?
N31 Co2 N31 180.0 . 2_667 ?
C1 N1 Co1 165.39(16) . . ?
N1 C1 S1 179.2(2) . . ?
C1 S1 Co1 99.56(7) . 2_556 ?
C2 N2 Co1 165.58(15) . . ?
N2 C2 S2 178.36(17) . . ?
C2 S2 Co2 98.82(7) . . ?
C3 N3 Co2 164.83(15) . . ?
N3 C3 S3 179.59(19) . . ?
C3 S3 Co1 98.73(7) . . ?
C11 N11 Co1 122.42(13) . . ?
C11 N11 C15 116.88(17) . . ?
C15 N11 Co1 120.69(13) . . ?
N11 C11 C12 123.27(17) . . ?
C13 C12 C11 119.08(18) . . ?
C12 C13 C14 118.47(18) . . ?
C15 C14 C13 118.78(17) . . ?
N11 C15 C14 123.51(17) . . ?
C21 N21 Co1 121.05(12) . . ?
C25 N21 Co1 121.76(13) . . ?
C25 N21 C21 117.19(16) . . ?
N21 C21 C22 123.16(17) . . ?
C23 C22 C21 118.59(18) . . ?
C22 C23 C24 119.11(18) . . ?
C25 C24 C23 118.45(18) . . ?
N21 C25 C24 123.51(18) . . ?
C31 N31 Co2 120.75(12) . . ?
C31 N31 C35 117.51(16) . . ?
C35 N31 Co2 121.73(13) . . ?
N31 C31 C32 123.23(17) . . ?
C33 C32 C31 118.64(18) . . ?
C32 C33 C34 119.12(18) . . ?
C33 C34 C35 118.64(18) . . ?
N31 C35 C34 122.85(18) . . ?

loop_
_geom_bond_atom_site_label_1
_geom_bond_atom_site_label_2
_geom_bond_distance
_geom_bond_site_symmetry_2
_geom_bond_publ_flag
Co1 N1 2.0562(17) . ?
Co1 S1 2.5807(5) 2_556 ?
Co1 N2 2.0593(17) . ?
Co1 S3 2.5881(5) . ?
Co1 N11 2.1595(16) . ?
Co1 N21 2.1596(16) . ?
Co2 S2 2.6092(5) . ?
Co2 S2 2.6092(5) 2_667 ?
Co2 N3 2.0559(17) . ?
Co2 N3 2.0560(17) 2_667 ?
Co2 N31 2.1524(16) 2_667 ?
Co2 N31 2.1524(16) . ?
N1 C1 1.161(3) . ?
C1 S1 1.645(2) . ?
N2 C2 1.164(3) . ?
C2 S2 1.644(2) . ?
N3 C3 1.163(3) . ?
C3 S3 1.644(2) . ?
N11 C11 1.339(2) . ?
N11 C15 1.347(2) . ?
C11 C12 1.382(3) . ?
C12 C13 1.382(3) . ?
C13 C14 1.384(3) . ?
C14 C15 1.379(3) . ?
N21 C21 1.343(2) . ?
N21 C25 1.339(2) . ?
C21 C22 1.386(3) . ?
C22 C23 1.379(3) . ?
C23 C24 1.384(3) . ?
C24 C25 1.382(3) . ?
N31 C31 1.337(2) . ?
N31 C35 1.347(2) . ?
C31 C32 1.386(3) . ?
C32 C33 1.381(3) . ?
C33 C34 1.381(3) . ?
C34 C35 1.389(3) . ?
